data_2204758
loop_
_publ_author_name
'Zhao, Jing-Gui'
'Zhang, Zhu-Yan'
'Huo, Li-Hua'
'Gao, Shan'

_publ_section_title
;
 Hexaaquamagnesium(II) bis[(4-oxo-4<i>H</i>-pyridin-1-yl)acetate]
 dihydrate
;
_journal_issue 12
_journal_name_full 'Acta Crystallographica Section E'
_journal_page_first m1987
_journal_page_last m1988
_journal_paper_doi 10.1107/S1600536804031113
_journal_volume 60
_journal_year 2004
_chemical_formula_iupac '[Mg (H2 O)6] (C7 H6 N O3)2, 2H2 O'
_chemical_formula_moiety 'H12 Mg O6 2+ , 2C7 H6 N O3 - , 2H2 O'
_chemical_formula_sum 'C14 H28 Mg N2 O14'
_chemical_formula_weight 472.69
_chemical_name_systematic
;
Hexaaquamagnesium(II) bis[(4-oxo-4H-pyridin-1-yl)acetate] dihydrate
;
_space_group_IT_number 14
_symmetry_cell_setting monoclinic
_symmetry_space_group_name_Hall '-P 2ybc'
_symmetry_space_group_name_H-M 'P 1 21/c 1'
_atom_sites_solution_hydrogens geom
_atom_sites_solution_primary direct
_atom_sites_solution_secondary difmap
_cell_angle_alpha 90.00
_cell_angle_beta 99.21(3)
_cell_angle_gamma 90.00
_cell_formula_units_Z 2
_cell_length_a 12.486(3)
_cell_length_b 12.904(3)
_cell_length_c 6.8131(14)
_cell_measurement_reflns_used 9023
_cell_measurement_temperature 296(2)
_cell_measurement_theta_max 27.45
_cell_measurement_theta_min 3.16
_cell_volume 1083.6(4)
_computing_cell_refinement RAPID-AUTO
_computing_data_collection 'RAPID-AUTO (Rigaku, 1998)'
_computing_data_reduction 'CrystalStructure (Rigaku/MSC, 2002)'
_computing_molecular_graphics 'ORTEPII (Johnson, 1976)'
_computing_publication_material SHELXL97
_computing_structure_refinement 'SHELXL97 (Sheldrick, 1997)'
_computing_structure_solution 'SHELXS97 (Sheldrick, 1997)'
_diffrn_ambient_temperature 296(2)
_diffrn_detector_area_resol_mean 10
_diffrn_measured_fraction_theta_full 1.00
_diffrn_measured_fraction_theta_max 1.00
_diffrn_measurement_device_type 'Rigaku RAXIS-RAPID'
_diffrn_measurement_method \w
_diffrn_radiation_monochromator graphite
_diffrn_radiation_source 'fine-focus sealed tube'
_diffrn_radiation_type MoK\a
_diffrn_radiation_wavelength 0.71073
_diffrn_reflns_av_R_equivalents 0.0224
_diffrn_reflns_av_sigmaI/netI 0.0150
_diffrn_reflns_limit_h_max 16
_diffrn_reflns_limit_h_min -16
_diffrn_reflns_limit_k_max 16
_diffrn_reflns_limit_k_min -16
_diffrn_reflns_limit_l_max 8
_diffrn_reflns_limit_l_min -8
_diffrn_reflns_number 9164
_diffrn_reflns_theta_full 27.5
_diffrn_reflns_theta_max 27.48
_diffrn_reflns_theta_min 3.16
_diffrn_standards_decay_% 0
_diffrn_standards_interval_count 0
_diffrn_standards_interval_time 0
_diffrn_standards_number 0
_exptl_absorpt_coefficient_mu 0.155
_exptl_absorpt_correction_T_max 0.974
_exptl_absorpt_correction_T_min 0.953
_exptl_absorpt_correction_type multi-scan
_exptl_absorpt_process_details '(ABSCOR; Higashi, 1995)'
_exptl_crystal_colour colourless
_exptl_crystal_density_diffrn 1.449
_exptl_crystal_density_meas ?
_exptl_crystal_density_method .
_exptl_crystal_description Prism
_exptl_crystal_F_000 500
_exptl_crystal_size_max 0.38
_exptl_crystal_size_mid 0.26
_exptl_crystal_size_min 0.17
_refine_diff_density_max 0.39
_refine_diff_density_min -0.27
_refine_ls_extinction_method none
_refine_ls_goodness_of_fit_ref 1.083
_refine_ls_hydrogen_treatment mixed
_refine_ls_matrix_type full
_refine_ls_number_parameters 166
_refine_ls_number_reflns 2477
_refine_ls_number_restraints 12
_refine_ls_restrained_S_all 1.081
_refine_ls_R_factor_all 0.0604
_refine_ls_R_factor_gt 0.0549
_refine_ls_shift/su_max 0.000
_refine_ls_shift/su_mean 0.000
_refine_ls_structure_factor_coef Fsqd
_refine_ls_weighting_details 'calc w = 1/[\s^2^(Fo^2^)+(0.0802P)^2^+1.5072P] where P=(Fo^2^+2Fc^2^)/3'
_refine_ls_weighting_scheme calc
_refine_ls_wR_factor_gt 0.1726
_refine_ls_wR_factor_ref 0.1769
_reflns_number_gt 2212
_reflns_number_total 2477
_reflns_threshold_expression I>2\s(I)
_cod_data_source_file ng6065.cif
_cod_data_source_block I
_cod_depositor_comments
;
The following automatic conversions were performed:
'_symmetry_cell_setting' value 'Monoclinic' changed to 'monoclinic'
according to '/home/saulius/struct/CIF-dictionaries/cif_core.dic'
dictionary named 'cif_core.dic' version 2.4.1 from 2010-06-29.

Automatic conversion script
Id: cif_fix_enum 1527 2010-12-29 10:47:43Z saulius 

The following automatic conversions were performed:

'_symmetry_cell_setting' value 'Monoclinic' changed to 'monoclinic'
according to /home/saulius/struct/CIF-dictionaries/cif_core.dic
dictionary named 'cif_core.dic' version 2.4.1 from 2010-06-29.

Automatic conversion script
Id: cif_fix_values 1715 2011-07-08 13:25:40Z adriana 
;
_cod_original_sg_symbol_H-M 'P 21/c'
_cod_database_code 2204758
_cod_database_fobs_code 2204758

loop_
_symmetry_equiv_pos_as_xyz
'x, y, z'
'-x, y+1/2, -z+1/2'
'-x, -y, -z'
'x, -y-1/2, z-1/2'

loop_
_atom_site_label
_atom_site_fract_x
_atom_site_fract_y
_atom_site_fract_z
_atom_site_U_iso_or_equiv
_atom_site_adp_type
_atom_site_calc_flag
_atom_site_refinement_flags
_atom_site_occupancy
_atom_site_type_symbol
Mg1 0.5000 0.5000 0.5000 0.0267(3) Uani d S 1 Mg
O1 0.60425(14) 0.69911(14) 0.0391(3) 0.0348(4) Uani d . 1 O
O1W 0.47098(16) 0.57432(17) 0.7562(3) 0.0423(5) Uani d D 1 O
H1W2 0.5206(18) 0.607(3) 0.830(5) 0.063 Uiso d D 1 H
H1W1 0.4092(12) 0.597(3) 0.772(6) 0.063 Uiso d D 1 H
O2W 0.50916(16) 0.35966(14) 0.6474(3) 0.0354(4) Uani d D 1 O
H2W2 0.486(3) 0.3068(19) 0.579(4) 0.053 Uiso d D 1 H
H2W1 0.481(3) 0.362(3) 0.753(3) 0.053 Uiso d D 1 H
O2 0.75820(15) 0.79120(14) 0.0894(3) 0.0367(5) Uani d . 1 O
O3W 0.66402(15) 0.51860(15) 0.5824(3) 0.0389(5) Uani d D 1 O
H3W2 0.702(2) 0.4714(18) 0.645(5) 0.058 Uiso d D 1 H
H3W1 0.698(2) 0.5751(14) 0.587(6) 0.058 Uiso d D 1 H
O3 1.21238(15) 0.62126(17) 0.1734(3) 0.0454(5) Uani d . 1 O
O4W 0.2800(2) 0.6657(2) 0.8086(4) 0.0634(7) Uani d D 1 O
H4W2 0.273(4) 0.657(3) 0.930(3) 0.095 Uiso d D 1 H
H4W1 0.279(4) 0.7305(11) 0.783(6) 0.095 Uiso d D 1 H
N1 0.88334(17) 0.61402(16) 0.1406(3) 0.0308(5) Uani d . 1 N
C1 0.9483(2) 0.6049(2) 0.3185(4) 0.0381(6) Uani d . 1 C
H1 0.9170 0.5960 0.4322 0.046 Uiso calc R 1 H
C2 1.0577(2) 0.6085(2) 0.3358(4) 0.0395(6) Uani d . 1 C
H2 1.0999 0.6023 0.4608 0.047 Uiso calc R 1 H
C3 1.1098(2) 0.62184(19) 0.1643(4) 0.0325(5) Uani d . 1 C
C4 1.0376(2) 0.6355(2) -0.0185(4) 0.0351(6) Uani d . 1 C
H4 1.0656 0.6471 -0.1351 0.042 Uiso calc R 1 H
C5 0.9286(2) 0.6316(2) -0.0240(4) 0.0358(6) Uani d . 1 C
H5 0.8835 0.6413 -0.1451 0.043 Uiso calc R 1 H
C6 0.7654(2) 0.6055(2) 0.1220(4) 0.0346(6) Uani d . 1 C
H6A 0.7474 0.5768 0.2443 0.041 Uiso calc R 1 H
H6B 0.7396 0.5574 0.0155 0.041 Uiso calc R 1 H
C7 0.70524(19) 0.70910(18) 0.0793(3) 0.0267(5) Uani d . 1 C

loop_
_atom_site_aniso_label
_atom_site_aniso_U_11
_atom_site_aniso_U_22
_atom_site_aniso_U_33
_atom_site_aniso_U_12
_atom_site_aniso_U_13
_atom_site_aniso_U_23
Mg1 0.0231(5) 0.0242(5) 0.0315(6) -0.0028(4) 0.0007(4) -0.0008(4)
O1 0.0250(8) 0.0356(10) 0.0422(10) 0.0025(7) 0.0005(7) 0.0004(8)
O1W 0.0336(10) 0.0495(12) 0.0426(11) 0.0005(9) 0.0025(8) -0.0166(9)
O2W 0.0386(10) 0.0302(9) 0.0367(10) -0.0047(7) 0.0043(8) 0.0024(7)
O2 0.0320(9) 0.0258(9) 0.0505(11) 0.0020(7) 0.0011(8) -0.0021(8)
O3W 0.0262(9) 0.0307(9) 0.0561(12) -0.0036(7) -0.0049(8) 0.0067(9)
O3 0.0287(9) 0.0491(12) 0.0562(13) 0.0039(8) 0.0003(9) 0.0093(10)
O4W 0.0622(15) 0.0567(15) 0.0784(18) 0.0162(13) 0.0325(14) 0.0099(13)
N1 0.0293(10) 0.0270(10) 0.0360(11) 0.0068(8) 0.0052(9) 0.0035(8)
C1 0.0382(14) 0.0410(14) 0.0351(13) 0.0080(11) 0.0058(11) 0.0024(11)
C2 0.0375(14) 0.0453(15) 0.0328(13) 0.0058(12) -0.0030(11) -0.0003(11)
C3 0.0304(12) 0.0244(11) 0.0413(14) 0.0047(9) 0.0019(10) 0.0022(10)
C4 0.0325(13) 0.0378(14) 0.0354(13) 0.0040(10) 0.0067(10) 0.0077(11)
C5 0.0360(13) 0.0383(14) 0.0313(13) 0.0049(11) 0.0000(10) 0.0060(10)
C6 0.0281(12) 0.0285(12) 0.0466(15) 0.0023(9) 0.0045(10) 0.0031(11)
C7 0.0283(11) 0.0266(11) 0.0249(10) 0.0022(9) 0.0034(8) -0.0009(9)

loop_
_atom_type_symbol
_atom_type_description
_atom_type_scat_dispersion_real
_atom_type_scat_dispersion_imag
_atom_type_scat_source
C C 0.0033 0.0016 'International Tables Vol C Tables 4.2.6.8 and 6.1.1.4'
H H 0.0000 0.0000 'International Tables Vol C Tables 4.2.6.8 and 6.1.1.4'
N N 0.0061 0.0033 'International Tables Vol C Tables 4.2.6.8 and 6.1.1.4'
O O 0.0106 0.0060 'International Tables Vol C Tables 4.2.6.8 and 6.1.1.4'
Mg Mg 0.0486 0.0363 'International Tables Vol C Tables 4.2.6.8 and 6.1.1.4'

loop_
_geom_angle_atom_site_label_1
_geom_angle_atom_site_label_2
_geom_angle_atom_site_label_3
_geom_angle_site_symmetry_1
_geom_angle_site_symmetry_3
_geom_angle
_geom_angle_publ_flag
O2W Mg1 O1W . . 89.98(9) yes
O2W Mg1 O1W . 3_666 90.02(9) yes
O3W Mg1 O1W . . 90.97(9) yes
O3W Mg1 O1W . 3_666 89.03(9) yes
O3W Mg1 O2W . . 89.68(8) yes
O3W Mg1 O2W . 3_666 90.32(8) yes
N1 C6 C7 . . 113.9(2) yes
O1W Mg1 O1W . 3_666 180.00(6) no
O2W Mg1 O1W 3_666 . 90.02(9) no
O2W Mg1 O1W 3_666 3_666 89.98(9) no
O2W Mg1 O2W . 3_666 180.0 no
O3W Mg1 O1W 3_666 . 89.03(9) no
O3W Mg1 O1W 3_666 3_666 90.97(9) no
O3W Mg1 O2W 3_666 . 90.32(8) no
O3W Mg1 O2W 3_666 3_666 89.68(8) no
O3W Mg1 O3W . 3_666 180.00(3) no
Mg1 O1W H1W2 . . 121(2) no
Mg1 O1W H1W1 . . 123(2) no
Mg1 O2W H2W2 . . 117(2) no
Mg1 O2W H2W1 . . 112(2) no
Mg1 O3W H3W2 . . 121(2) no
Mg1 O3W H3W1 . . 126(2) no
H1W2 O1W H1W1 . . 110.5(17) no
H2W2 O2W H2W1 . . 110.2(16) no
H3W2 O3W H3W1 . . 111.1(17) no
H4W2 O4W H4W1 . . 109(4) no
O1 C7 C6 . . 113.3(2) no
O2 C7 O1 . . 127.3(2) no
O2 C7 C6 . . 119.4(2) no
O3 C3 C4 . . 122.2(3) no
O3 C3 C2 . . 122.9(3) no
N1 C1 C2 . . 121.9(3) no
N1 C1 H1 . . 119.1 no
N1 C5 C4 . . 122.3(2) no
N1 C5 H5 . . 118.9 no
N1 C6 H6A . . 108.8 no
N1 C6 H6B . . 108.8 no
C1 N1 C5 . . 119.1(2) no
C1 N1 C6 . . 121.5(2) no
C1 C2 C3 . . 121.1(3) no
C1 C2 H2 . . 119.5 no
C2 C1 H1 . . 119.1 no
C3 C2 H2 . . 119.5 no
C3 C4 H4 . . 119.6 no
C4 C3 C2 . . 114.8(2) no
C4 C5 H5 . . 118.9 no
C5 N1 C6 . . 119.3(2) no
C5 C4 C3 . . 120.7(2) no
C5 C4 H4 . . 119.6 no
C7 C6 H6A . . 108.8 no
C7 C6 H6B . . 108.8 no
H6A C6 H6B . . 107.7 no

loop_
_geom_bond_atom_site_label_1
_geom_bond_atom_site_label_2
_geom_bond_site_symmetry_2
_geom_bond_distance
_geom_bond_publ_flag
Mg1 O1W . 2.0735(19) yes
Mg1 O2W . 2.0652(19) yes
Mg1 O3W . 2.0490(18) yes
O1 C7 . 1.253(3) yes
O2 C7 . 1.245(3) yes
O3 C3 . 1.272(3) yes
C1 C2 . 1.353(4) yes
C4 C5 . 1.356(4) yes
Mg1 O1W 3_666 2.0735(19) no
Mg1 O2W 3_666 2.0652(19) no
Mg1 O3W 3_666 2.0490(18) no
O1W H1W2 . 0.85(3) no
O1W H1W1 . 0.85(3) no
O2W H2W2 . 0.85(3) no
O2W H2W1 . 0.85(3) no
O3W H3W2 . 0.85(3) no
O3W H3W1 . 0.84(3) no
O4W H4W2 . 0.85(3) no
O4W H4W1 . 0.85(3) no
N1 C1 . 1.351(4) no
N1 C5 . 1.353(3) no
N1 C6 . 1.462(3) no
C1 H1 . 0.9300 no
C2 C3 . 1.435(4) no
C2 H2 . 0.9300 no
C3 C4 . 1.427(4) no
C4 H4 . 0.9300 no
C5 H5 . 0.9300 no
C6 C7 . 1.538(3) no
C6 H6A . 0.9700 no
C6 H6B . 0.9700 no

loop_
_geom_hbond_atom_site_label_D
_geom_hbond_atom_site_label_H
_geom_hbond_atom_site_label_A
_geom_hbond_site_symmetry_A
_geom_hbond_distance_DH
_geom_hbond_distance_HA
_geom_hbond_distance_DA
_geom_hbond_angle_DHA
_geom_hbond_publ_flag
O1w H1w1 O4w . 0.85(3) 1.89(3) 2.734(3) 172(4) yes
O1w H1w2 O1 1_556 0.85(3) 2.01(3) 2.837(3) 164(3) yes
O2w H2w2 O1 2_645 0.85(3) 1.89(3) 2.709(3) 162(3) yes
O2w H2w1 O1 3_666 0.85(3) 2.06(3) 2.847(3) 153(3) yes
O3w H3w2 O3 3_766 0.85(3) 1.92(3) 2.754(3) 170(4) yes
O3w H3w1 O2 4_576 0.84(3) 1.88(3) 2.719(3) 173(3) yes
O4w H4w2 O3 1_456 0.85(3) 1.98(3) 2.809(4) 163(5) yes
O4w H4w1 O3 4_476 0.85(3) 2.17(2) 2.978(4) 158(5) yes

loop_
_geom_torsion_atom_site_label_1
_geom_torsion_atom_site_label_2
_geom_torsion_atom_site_label_3
_geom_torsion_atom_site_label_4
_geom_torsion
_geom_torsion_publ_flag
C5 N1 C1 C2 -2.8(4) no
C6 N1 C1 C2 177.3(3) no
N1 C1 C2 C3 -0.3(4) no
C1 C2 C3 O3 -177.0(3) no
C1 C2 C3 C4 2.8(4) no
O3 C3 C4 C5 177.4(3) no
C2 C3 C4 C5 -2.4(4) no
C1 N1 C5 C4 3.2(4) no
C6 N1 C5 C4 -176.9(2) no
C3 C4 C5 N1 -0.5(4) no
C1 N1 C6 C7 107.8(3) no
C5 N1 C6 C7 -72.1(3) no
N1 C6 C7 O2 -9.2(3) no
N1 C6 C7 O1 171.6(2) no
